data_7241757
loop_
_publ_author_name
'Yang, Dongdong'
'Liu, Xiaxia'
'Lu, Liping'
'Zhu, Miaoli'

_publ_section_title
;
 Effects of two different solvents on the syntheses, structural diversity,
 and magnetic properties of six Mn(ii) complexes derived from
 3,3&#x2032;-((5-carboxy-1,3-phenylene)bis(oxy))dibenzoate and variable
 N-donor ligands
;
_journal_issue 46
_journal_name_full CrystEngComm
_journal_page_first 8088
_journal_page_last 8099
_journal_paper_doi 10.1039/D0CE01383H
_journal_volume 22
_journal_year 2020
_chemical_formula_moiety 'C66 H42 Mn3 N4 O18 [+ solvent = 2(C3 H7 N O),3(H2 O)]'
_chemical_formula_sum 'C69 H62 Mn3 N6 O23'
_chemical_formula_weight 1508.06
_space_group_crystal_system monoclinic
_space_group_IT_number 15
_space_group_name_Hall '-C 2yc'
_space_group_name_H-M_alt 'C 1 2/c 1'
_atom_sites_solution_hydrogens mixed
_audit_creation_method SHELXL-2014/7
_audit_update_record
;
2020-05-30 deposited with the CCDC.	2020-10-23 downloaded from the CCDC.
;
_cell_angle_alpha 90
_cell_angle_beta 133.158(3)
_cell_angle_gamma 90
_cell_formula_units_Z 4
_cell_length_a 28.4052(19)
_cell_length_b 16.0847(12)
_cell_length_c 19.9257(12)
_cell_measurement_reflns_used 5190
_cell_measurement_temperature 294(2)
_cell_measurement_theta_max 26.18
_cell_measurement_theta_min 2.80
_cell_volume 6641.0(8)
_computing_cell_refinement 'Bruker SAINT'
_computing_data_collection 'Bruker APEX2'
_computing_data_reduction 'Bruker SAINT'
_computing_molecular_graphics 'Bruker SHELXTL'
_computing_publication_material 'Bruker SHELXTL'
_computing_structure_refinement 'SHELXL-2014 (Sheldrick 2014)'
_computing_structure_solution 'SHELXS-97 (Sheldrick 2008)'
_diffrn_ambient_temperature 294(2)
_diffrn_measured_fraction_theta_full 0.998
_diffrn_measured_fraction_theta_max 0.996
_diffrn_measurement_device_type 'Bruker APEX-II CCD'
_diffrn_measurement_method '\f and \w scans'
_diffrn_radiation_type MoK\a
_diffrn_radiation_wavelength 0.71073
_diffrn_reflns_av_R_equivalents 0.1165
_diffrn_reflns_av_unetI/netI 0.1212
_diffrn_reflns_Laue_measured_fraction_full 0.998
_diffrn_reflns_Laue_measured_fraction_max 0.996
_diffrn_reflns_limit_h_max 35
_diffrn_reflns_limit_h_min -36
_diffrn_reflns_limit_k_max 20
_diffrn_reflns_limit_k_min -20
_diffrn_reflns_limit_l_max 25
_diffrn_reflns_limit_l_min -19
_diffrn_reflns_number 35107
_diffrn_reflns_point_group_measured_fraction_full 0.998
_diffrn_reflns_point_group_measured_fraction_max 0.996
_diffrn_reflns_theta_full 25.242
_diffrn_reflns_theta_max 27.525
_diffrn_reflns_theta_min 2.803
_exptl_absorpt_coefficient_mu 0.648
_exptl_absorpt_correction_type multi-scan
_exptl_absorpt_process_details SADABS
_exptl_crystal_colour colourless
_exptl_crystal_density_diffrn 1.508
_exptl_crystal_description block
_exptl_crystal_F_000 3108
_exptl_crystal_size_max 0.100
_exptl_crystal_size_mid 0.100
_exptl_crystal_size_min 0.100
_exptl_transmission_factor_max 0.7456
_exptl_transmission_factor_min 0.6514
_refine_diff_density_max 0.293
_refine_diff_density_min -0.519
_refine_diff_density_rms 0.062
_refine_ls_extinction_method none
_refine_ls_goodness_of_fit_ref 0.967
_refine_ls_hydrogen_treatment constr
_refine_ls_matrix_type full
_refine_ls_number_parameters 412
_refine_ls_number_reflns 7630
_refine_ls_number_restraints 0
_refine_ls_restrained_S_all 0.967
_refine_ls_R_factor_all 0.1478
_refine_ls_R_factor_gt 0.0569
_refine_ls_shift/su_max 0.006
_refine_ls_shift/su_mean 0.001
_refine_ls_structure_factor_coef Fsqd
_refine_ls_weighting_details 'w=1/[\s^2^(Fo^2^)+(0.0538P)^2^] where P=(Fo^2^+2Fc^2^)/3'
_refine_ls_weighting_scheme calc
_refine_ls_wR_factor_gt 0.1093
_refine_ls_wR_factor_ref 0.1349
_reflns_Friedel_coverage 0.000
_reflns_number_gt 3560
_reflns_number_total 7630
_reflns_threshold_expression 'I > 2\s(I)'
_cod_data_source_file d0ce01383h2.cif
_cod_data_source_block complex3a
_cod_original_cell_volume 6640.9(8)
_cod_original_sg_symbol_H-M 'C 2/c'
_cod_database_code 7241757
_shelx_shelxl_version_number 2014/7
_shelx_space_group_comment
;
The symmetry employed for this shelxl refinement is uniquely defined
by the following loop, which should always be used as a source of
symmetry information in preference to the above space-group names.
They are only intended as comments.
;
_shelx_estimated_absorpt_t_min 0.938
_shelx_estimated_absorpt_t_max 0.938

loop_
_space_group_symop_operation_xyz
'x, y, z'
'-x, y, -z+1/2'
'x+1/2, y+1/2, z'
'-x+1/2, y+1/2, -z+1/2'
'-x, -y, -z'
'x, -y, z-1/2'
'-x+1/2, -y+1/2, -z'
'x+1/2, -y+1/2, z-1/2'

loop_
_atom_site_label
_atom_site_type_symbol
_atom_site_fract_x
_atom_site_fract_y
_atom_site_fract_z
_atom_site_U_iso_or_equiv
_atom_site_adp_type
_atom_site_occupancy
_atom_site_site_symmetry_order
_atom_site_calc_flag
_atom_site_refinement_flags_posn
_atom_site_refinement_flags_adp
_atom_site_refinement_flags_occupancy
_atom_site_disorder_assembly
_atom_site_disorder_group
Mn1 Mn 0.15468(3) 0.38034(3) 0.51934(4) 0.03816(17) Uani 1 1 d . . . . .
Mn2 Mn 0.2500 0.2500 0.5000 0.0545(3) Uani 1 2 d S . P . .
O1 O 0.24668(15) 0.37459(17) 0.4645(2) 0.0688(9) Uani 1 1 d . . . . .
O2 O 0.17251(13) 0.44906(16) 0.44764(18) 0.0536(7) Uani 1 1 d . . . . .
O3 O 0.31272(13) 0.28422(17) 0.64326(18) 0.0587(8) Uani 1 1 d . . . . .
O4 O 0.25301(13) 0.37580(18) 0.64076(19) 0.0665(9) Uani 1 1 d . . . . .
O5 O 0.14054(13) 0.30109(16) 0.59193(17) 0.0533(7) Uani 1 1 d . . . . .
O6 O 0.13739(13) 0.17284(16) 0.54805(17) 0.0543(7) Uani 1 1 d . . . . .
O7 O 0.38347(13) 0.58079(19) 0.4822(2) 0.0717(9) Uani 1 1 d . . . . .
O8 O 0.20568(14) 0.73971(15) 0.39878(18) 0.0621(8) Uani 1 1 d . . . . .
O9 O 0.15256(11) 0.26051(14) 0.45918(16) 0.0463(7) Uani 1 1 d . . . . .
H9A H 0.1448 0.2210 0.4778 0.069 Uiso 1 1 d R U . . .
H9B H 0.1265 0.2573 0.4037 0.069 Uiso 1 1 d R U . . .
N1 N 0.14232(15) 0.50042(19) 0.5644(2) 0.0486(8) Uani 1 1 d . . . . .
N2 N 0.04712(15) 0.41018(19) 0.4127(2) 0.0424(8) Uani 1 1 d . . . . .
C1 C 0.32329(19) 0.5864(3) 0.4540(3) 0.0484(10) Uani 1 1 d . . . . .
C2 C 0.2932(2) 0.6623(2) 0.4342(3) 0.0521(11) Uani 1 1 d . . . . .
H2 H 0.3108 0.7107 0.4335 0.062 Uiso 1 1 calc R U . . .
C3 C 0.2366(2) 0.6648(2) 0.4153(2) 0.0446(10) Uani 1 1 d . . . . .
C4 C 0.21193(19) 0.5947(2) 0.4202(2) 0.0430(10) Uani 1 1 d . . . . .
H4 H 0.1745 0.5976 0.4093 0.052 Uiso 1 1 calc R U . . .
C5 C 0.24314(18) 0.5186(2) 0.4416(2) 0.0368(9) Uani 1 1 d . . . . .
C6 C 0.29750(18) 0.5146(2) 0.4556(2) 0.0428(9) Uani 1 1 d . . . . .
H6 H 0.3170 0.4635 0.4662 0.051 Uiso 1 1 calc R U . . .
C7 C 0.2183(2) 0.4413(2) 0.4518(2) 0.0449(10) Uani 1 1 d . . . . .
C8 C 0.39307(18) 0.6093(2) 0.4269(3) 0.0477(10) Uani 1 1 d . . . . .
C9 C 0.34371(18) 0.6229(2) 0.3336(3) 0.0441(9) Uani 1 1 d . . . . .
H9 H 0.3011 0.6137 0.3048 0.053 Uiso 1 1 calc R U . . .
C10 C 0.35763(17) 0.6503(2) 0.2824(3) 0.0391(9) Uani 1 1 d . . . . .
C11 C 0.42141(19) 0.6620(2) 0.3258(3) 0.0533(11) Uani 1 1 d . . . . .
H11 H 0.4314 0.6808 0.2926 0.064 Uiso 1 1 calc R U . . .
C12 C 0.4704(2) 0.6454(3) 0.4193(3) 0.0654(13) Uani 1 1 d . . . . .
H12 H 0.5132 0.6515 0.4480 0.079 Uiso 1 1 calc R U . . .
C13 C 0.45640(19) 0.6199(2) 0.4702(3) 0.0608(12) Uani 1 1 d . . . . .
H13 H 0.4894 0.6099 0.5330 0.073 Uiso 1 1 calc R U . . .
C14 C 0.30353(19) 0.3350(2) 0.6804(3) 0.0440(10) Uani 1 1 d . . . . .
C15 C 0.18389(18) 0.7876(2) 0.3245(2) 0.0434(10) Uani 1 1 d . . . . .
C16 C 0.17380(16) 0.7578(2) 0.2509(2) 0.0382(9) Uani 1 1 d . . . . .
H16 H 0.1828 0.7025 0.2500 0.046 Uiso 1 1 calc R U . . .
C17 C 0.15048(16) 0.8092(2) 0.1784(2) 0.0339(8) Uani 1 1 d . . . . .
C18 C 0.13642(18) 0.8918(2) 0.1797(3) 0.0453(10) Uani 1 1 d . . . . .
H18 H 0.1214 0.9273 0.1316 0.054 Uiso 1 1 calc R U . . .
C19 C 0.1450(2) 0.9209(2) 0.2529(3) 0.0536(11) Uani 1 1 d . . . . .
H19 H 0.1348 0.9758 0.2532 0.064 Uiso 1 1 calc R U . . .
C20 C 0.1684(2) 0.8692(2) 0.3252(3) 0.0531(11) Uani 1 1 d . . . . .
H20 H 0.1738 0.8888 0.3740 0.064 Uiso 1 1 calc R U . . .
C21 C 0.14184(16) 0.2238(2) 0.5998(2) 0.0369(9) Uani 1 1 d . . . . .
C22 C 0.1884(2) 0.5433(3) 0.6378(3) 0.0722(14) Uani 1 1 d . . . . .
H22 H 0.2302 0.5223 0.6780 0.087 Uiso 1 1 calc R U . . .
C23 C 0.1769(3) 0.6201(3) 0.6582(4) 0.0942(19) Uani 1 1 d . . . . .
H23 H 0.2107 0.6494 0.7107 0.113 Uiso 1 1 calc R U . . .
C24 C 0.1160(3) 0.6510(3) 0.6005(4) 0.0840(17) Uani 1 1 d . . . . .
H24 H 0.1079 0.7018 0.6133 0.101 Uiso 1 1 calc R U . . .
C25 C 0.0660(2) 0.6069(3) 0.5227(3) 0.0595(12) Uani 1 1 d . . . . .
C26 C 0.08121(19) 0.5311(2) 0.5060(3) 0.0439(10) Uani 1 1 d . . . . .
C27 C 0.03083(17) 0.4830(2) 0.4266(3) 0.0388(9) Uani 1 1 d . . . . .
C30 C -0.0336(2) 0.5117(3) 0.3667(3) 0.0553(11) Uani 1 1 d . . . . .
C31 C -0.0806(2) 0.4616(4) 0.2927(3) 0.0831(16) Uani 1 1 d . . . . .
H31 H -0.1236 0.4781 0.2522 0.100 Uiso 1 1 calc R U . . .
C32 C -0.0646(2) 0.3883(4) 0.2784(3) 0.0796(15) Uani 1 1 d . . . . .
H32 H -0.0962 0.3549 0.2284 0.096 Uiso 1 1 calc R U . . .
C33 C -0.0002(2) 0.3643(3) 0.3399(3) 0.0603(12) Uani 1 1 d . . . . .
H33 H 0.0105 0.3142 0.3299 0.072 Uiso 1 1 calc R U . . .
C28 C -0.0004(3) 0.6338(3) 0.4592(4) 0.0718(15) Uani 1 1 d . . . . .
H28 H -0.0108 0.6841 0.4693 0.086 Uiso 1 1 calc R U . . .
C29 C -0.0465(3) 0.5883(3) 0.3872(4) 0.0762(15) Uani 1 1 d . . . . .
H29 H -0.0889 0.6069 0.3484 0.091 Uiso 1 1 calc R U . . .

loop_
_atom_site_aniso_label
_atom_site_aniso_U_11
_atom_site_aniso_U_22
_atom_site_aniso_U_33
_atom_site_aniso_U_23
_atom_site_aniso_U_13
_atom_site_aniso_U_12
Mn1 0.0421(3) 0.0367(3) 0.0359(3) 0.0036(3) 0.0267(3) 0.0096(3)
Mn2 0.0955(7) 0.0339(5) 0.0775(7) 0.0108(5) 0.0761(7) 0.0145(5)
O1 0.109(3) 0.0377(17) 0.108(3) 0.0171(16) 0.093(2) 0.0169(16)
O2 0.0621(19) 0.0498(18) 0.0603(19) 0.0140(14) 0.0463(17) 0.0093(14)
O3 0.066(2) 0.0562(19) 0.0567(19) 0.0017(15) 0.0428(18) 0.0142(15)
O4 0.0461(18) 0.094(2) 0.0455(18) 0.0043(16) 0.0258(16) 0.0274(17)
O5 0.083(2) 0.0403(17) 0.0532(18) 0.0083(14) 0.0531(18) 0.0139(14)
O6 0.079(2) 0.0488(17) 0.0566(19) -0.0152(14) 0.0550(18) -0.0110(14)
O7 0.047(2) 0.093(2) 0.060(2) 0.0373(18) 0.0308(18) 0.0098(16)
O8 0.118(3) 0.0367(17) 0.0585(19) 0.0158(14) 0.071(2) 0.0240(16)
O9 0.0617(17) 0.0419(16) 0.0461(16) 0.0004(12) 0.0411(15) 0.0019(12)
N1 0.042(2) 0.045(2) 0.056(2) -0.0146(17) 0.033(2) -0.0080(16)
N2 0.046(2) 0.045(2) 0.041(2) 0.0030(16) 0.0313(19) 0.0033(15)
C1 0.044(3) 0.053(3) 0.036(2) 0.0120(19) 0.022(2) 0.004(2)
C2 0.063(3) 0.040(3) 0.040(3) 0.0049(19) 0.030(2) -0.006(2)
C3 0.074(3) 0.029(2) 0.032(2) 0.0090(17) 0.037(2) 0.012(2)
C4 0.061(3) 0.037(2) 0.036(2) 0.0088(17) 0.035(2) 0.0113(18)
C5 0.053(2) 0.031(2) 0.028(2) 0.0049(16) 0.028(2) 0.0045(17)
C6 0.053(3) 0.036(2) 0.033(2) 0.0110(17) 0.027(2) 0.0103(18)
C7 0.060(3) 0.042(3) 0.032(2) 0.0066(18) 0.031(2) 0.004(2)
C8 0.034(2) 0.048(3) 0.041(3) 0.004(2) 0.017(2) 0.0018(18)
C9 0.033(2) 0.041(2) 0.049(3) -0.004(2) 0.025(2) -0.0062(17)
C10 0.031(2) 0.039(2) 0.040(2) -0.0099(17) 0.022(2) -0.0070(16)
C11 0.044(3) 0.056(3) 0.064(3) -0.019(2) 0.039(3) -0.010(2)
C12 0.028(3) 0.082(4) 0.065(3) -0.011(3) 0.023(3) -0.005(2)
C13 0.035(3) 0.064(3) 0.056(3) 0.004(2) 0.020(2) 0.001(2)
C14 0.043(3) 0.045(3) 0.046(3) 0.008(2) 0.031(2) 0.0009(19)
C15 0.065(3) 0.031(2) 0.037(2) 0.0029(17) 0.036(2) 0.0016(18)
C16 0.048(2) 0.025(2) 0.040(2) -0.0004(17) 0.029(2) -0.0019(16)
C17 0.031(2) 0.038(2) 0.029(2) 0.0004(17) 0.0197(18) -0.0023(16)
C18 0.054(3) 0.036(2) 0.047(3) 0.0113(19) 0.035(2) 0.0086(18)
C19 0.076(3) 0.031(2) 0.060(3) 0.008(2) 0.049(3) 0.013(2)
C20 0.084(3) 0.033(2) 0.051(3) 0.0016(19) 0.049(3) 0.010(2)
C21 0.033(2) 0.042(2) 0.034(2) -0.0005(18) 0.022(2) 0.0013(17)
C22 0.049(3) 0.070(3) 0.093(4) -0.038(3) 0.047(3) -0.014(2)
C23 0.073(4) 0.083(4) 0.124(5) -0.067(4) 0.066(4) -0.036(3)
C24 0.101(4) 0.051(3) 0.140(5) -0.036(3) 0.098(5) -0.016(3)
C25 0.074(3) 0.040(3) 0.093(4) -0.006(2) 0.069(3) 0.000(2)
C26 0.049(3) 0.036(2) 0.061(3) 0.003(2) 0.043(3) 0.0035(18)
C27 0.045(2) 0.035(2) 0.042(2) 0.0110(18) 0.032(2) 0.0056(18)
C30 0.045(3) 0.067(3) 0.049(3) 0.013(2) 0.030(3) 0.016(2)
C31 0.046(3) 0.125(5) 0.048(3) 0.012(3) 0.020(3) 0.023(3)
C32 0.048(3) 0.122(5) 0.042(3) -0.014(3) 0.021(3) -0.009(3)
C33 0.058(3) 0.074(3) 0.037(3) -0.011(2) 0.028(3) -0.007(2)
C28 0.082(4) 0.044(3) 0.118(5) 0.016(3) 0.079(4) 0.026(3)
C29 0.066(4) 0.073(4) 0.095(4) 0.031(3) 0.057(4) 0.032(3)

loop_
_atom_type_symbol
_atom_type_description
_atom_type_scat_dispersion_real
_atom_type_scat_dispersion_imag
_atom_type_scat_source
C C 0.0033 0.0016 'International Tables Vol C Tables 4.2.6.8 and 6.1.1.4'
H H 0.0000 0.0000 'International Tables Vol C Tables 4.2.6.8 and 6.1.1.4'
N N 0.0061 0.0033 'International Tables Vol C Tables 4.2.6.8 and 6.1.1.4'
O O 0.0106 0.0060 'International Tables Vol C Tables 4.2.6.8 and 6.1.1.4'
Mn Mn 0.3368 0.7283 'International Tables Vol C Tables 4.2.6.8 and 6.1.1.4'

loop_
_geom_angle_atom_site_label_1
_geom_angle_atom_site_label_2
_geom_angle_atom_site_label_3
_geom_angle
_geom_angle_site_symmetry_1
_geom_angle_site_symmetry_3
_geom_angle_publ_flag
O4 Mn1 O2 92.97(11) . . ?
O4 Mn1 O5 85.30(11) . . ?
O2 Mn1 O5 174.93(10) . . ?
O4 Mn1 O9 96.54(10) . . ?
O2 Mn1 O9 91.11(9) . . ?
O5 Mn1 O9 84.36(9) . . ?
O4 Mn1 N1 91.02(11) . . ?
O2 Mn1 N1 89.75(11) . . ?
O5 Mn1 N1 95.04(11) . . ?
O9 Mn1 N1 172.34(10) . . ?
O4 Mn1 N2 163.50(11) . . ?
O2 Mn1 N2 92.72(10) . . ?
O5 Mn1 N2 90.23(10) . . ?
O9 Mn1 N2 98.82(10) . . ?
N1 Mn1 N2 73.54(11) . . ?
O1 Mn2 O1 180.0 . 7_556 ?
O1 Mn2 O3 89.53(11) . 7_556 ?
O1 Mn2 O3 90.47(11) 7_556 7_556 ?
O1 Mn2 O3 90.47(11) . . ?
O1 Mn2 O3 89.53(11) 7_556 . ?
O3 Mn2 O3 180.00(14) 7_556 . ?
O1 Mn2 O9 87.44(10) . 7_556 ?
O1 Mn2 O9 92.56(10) 7_556 7_556 ?
O3 Mn2 O9 98.87(9) 7_556 7_556 ?
O3 Mn2 O9 81.13(9) . 7_556 ?
O1 Mn2 O9 92.56(10) . . ?
O1 Mn2 O9 87.44(10) 7_556 . ?
O3 Mn2 O9 81.13(9) 7_556 . ?
O3 Mn2 O9 98.87(9) . . ?
O9 Mn2 O9 180.00(14) 7_556 . ?
C7 O1 Mn2 139.0(3) . . ?
C7 O2 Mn1 128.3(2) . . ?
C14 O3 Mn2 129.4(3) . . ?
C14 O4 Mn1 142.5(3) . . ?
C21 O5 Mn1 131.8(2) . . ?
C8 O7 C1 121.0(3) . . ?
C15 O8 C3 118.9(3) . . ?
Mn1 O9 Mn2 106.74(10) . . ?
C22 N1 C26 118.8(4) . . ?
C22 N1 Mn1 126.0(3) . . ?
C26 N1 Mn1 115.2(2) . . ?
C33 N2 C27 117.9(4) . . ?
C33 N2 Mn1 127.4(3) . . ?
C27 N2 Mn1 114.7(2) . . ?
O7 C1 C6 117.5(4) . . ?
O7 C1 C2 121.4(4) . . ?
C6 C1 C2 120.7(4) . . ?
C3 C2 C1 118.8(4) . . ?
C2 C3 C4 121.0(4) . . ?
C2 C3 O8 121.4(4) . . ?
C4 C3 O8 117.4(4) . . ?
C3 C4 C5 119.7(4) . . ?
C6 C5 C4 119.7(3) . . ?
C6 C5 C7 119.9(3) . . ?
C4 C5 C7 120.4(4) . . ?
C5 C6 C1 119.9(3) . . ?
O1 C7 O2 126.2(4) . . ?
O1 C7 C5 115.8(4) . . ?
O2 C7 C5 118.0(3) . . ?
O7 C8 C13 115.4(4) . . ?
O7 C8 C9 123.7(3) . . ?
C13 C8 C9 120.9(4) . . ?
C10 C9 C8 120.1(3) . . ?
C11 C10 C9 119.3(4) . . ?
C11 C10 C14 120.8(4) . 6_565 ?
C9 C10 C14 119.9(3) . 6_565 ?
C10 C11 C12 119.5(4) . . ?
C11 C12 C13 121.0(4) . . ?
C8 C13 C12 119.1(4) . . ?
O3 C14 O4 125.9(4) . . ?
O3 C14 C10 118.0(3) . 6_566 ?
O4 C14 C10 116.1(4) . 6_566 ?
O8 C15 C16 124.2(3) . . ?
O8 C15 C20 115.4(3) . . ?
C16 C15 C20 120.3(3) . . ?
C17 C16 C15 120.7(3) . . ?
C16 C17 C18 119.4(3) . . ?
C16 C17 C21 120.0(3) . 6_565 ?
C18 C17 C21 120.7(3) . 6_565 ?
C17 C18 C19 119.7(3) . . ?
C20 C19 C18 120.6(4) . . ?
C19 C20 C15 119.3(4) . . ?
O6 C21 O5 124.7(3) . . ?
O6 C21 C17 118.5(3) . 6_566 ?
O5 C21 C17 116.7(3) . 6_566 ?
N1 C22 C23 122.3(4) . . ?
C24 C23 C22 119.4(4) . . ?
C23 C24 C25 119.9(4) . . ?
C24 C25 C26 117.6(4) . . ?
C24 C25 C28 123.7(4) . . ?
C26 C25 C28 118.7(4) . . ?
N1 C26 C25 122.1(4) . . ?
N1 C26 C27 118.4(3) . . ?
C25 C26 C27 119.5(4) . . ?
N2 C27 C30 122.4(4) . . ?
N2 C27 C26 118.0(3) . . ?
C30 C27 C26 119.6(4) . . ?
C31 C30 C27 117.2(4) . . ?
C31 C30 C29 124.1(5) . . ?
C27 C30 C29 118.6(4) . . ?
C30 C31 C32 120.7(4) . . ?
C33 C32 C31 118.9(5) . . ?
N2 C33 C32 122.9(4) . . ?
C29 C28 C25 121.2(4) . . ?
C28 C29 C30 122.3(5) . . ?

loop_
_geom_bond_atom_site_label_1
_geom_bond_atom_site_label_2
_geom_bond_distance
_geom_bond_site_symmetry_2
_geom_bond_publ_flag
Mn1 O4 2.101(3) . ?
Mn1 O2 2.123(3) . ?
Mn1 O5 2.162(3) . ?
Mn1 O9 2.249(2) . ?
Mn1 N1 2.256(3) . ?
Mn1 N2 2.280(3) . ?
Mn2 O1 2.106(3) . ?
Mn2 O1 2.106(3) 7_556 ?
Mn2 O3 2.161(3) 7_556 ?
Mn2 O3 2.161(3) . ?
Mn2 O9 2.296(2) 7_556 ?
Mn2 O9 2.296(2) . ?
O1 C7 1.259(4) . ?
O2 C7 1.253(4) . ?
O3 C14 1.244(4) . ?
O4 C14 1.250(4) . ?
O5 C21 1.250(4) . ?
O6 C21 1.253(4) . ?
O7 C8 1.381(4) . ?
O7 C1 1.390(4) . ?
O8 C15 1.384(4) . ?
O8 C3 1.392(4) . ?
N1 C22 1.308(5) . ?
N1 C26 1.359(4) . ?
N2 C33 1.337(5) . ?
N2 C27 1.356(4) . ?
C1 C6 1.380(5) . ?
C1 C2 1.384(5) . ?
C2 C3 1.378(5) . ?
C3 C4 1.367(5) . ?
C4 C5 1.396(4) . ?
C5 C6 1.370(5) . ?
C5 C7 1.509(5) . ?
C8 C13 1.373(5) . ?
C8 C9 1.381(5) . ?
C9 C10 1.394(5) . ?
C10 C11 1.386(5) . ?
C10 C14 1.508(5) 6_565 ?
C11 C12 1.390(6) . ?
C12 C13 1.381(6) . ?
C14 C10 1.508(5) 6_566 ?
C15 C16 1.375(5) . ?
C15 C20 1.387(5) . ?
C16 C17 1.378(4) . ?
C17 C18 1.394(5) . ?
C17 C21 1.506(5) 6_565 ?
C18 C19 1.386(5) . ?
C19 C20 1.378(5) . ?
C21 C17 1.506(5) 6_566 ?
C22 C23 1.406(6) . ?
C23 C24 1.356(6) . ?
C24 C25 1.382(6) . ?
C25 C26 1.408(5) . ?
C25 C28 1.441(6) . ?
C26 C27 1.432(5) . ?
C27 C30 1.414(5) . ?
C30 C31 1.384(6) . ?
C30 C29 1.422(6) . ?
C31 C32 1.361(6) . ?
C32 C33 1.389(6) . ?
C28 C29 1.319(6) . ?
